data_7056623
loop_
_publ_author_name
'Raje, Sakthi'
'Mani, Kalaikodikumaran'
'MinnathParsutkar, Mahesh'
'Angamuthu, Raja'

_publ_section_title
;
 Metal ions as external stimuli in stereoselective self-sorting of
 koneramines and thiokoneramines
;
_journal_name_full 'New J. Chem.'
_journal_paper_doi 10.1039/C7NJ01941F
_journal_year 2017
_chemical_formula_moiety 'C28 H30 N6 Ni, Cd Cl4'
_chemical_formula_sum 'C28 H30 Cd Cl4 N6 Ni'
_chemical_formula_weight 763.49
_chemical_name_systematic
;
 ?
;
_space_group_IT_number 14
_symmetry_cell_setting monoclinic
_symmetry_space_group_name_Hall '-P 2ybc'
_symmetry_space_group_name_H-M 'P 1 21/c 1'
_atom_sites_solution_hydrogens geom
_atom_sites_solution_primary direct
_atom_sites_solution_secondary difmap
_audit_creation_method SHELXL-97
_audit_update_record
;
2017-09-04 deposited with the CCDC.
2017-09-06 downloaded from the CCDC.
;
_cell_angle_alpha 90.00
_cell_angle_beta 102.04(3)
_cell_angle_gamma 90.00
_cell_formula_units_Z 4
_cell_length_a 10.202(2)
_cell_length_b 17.783(4)
_cell_length_c 17.633(4)
_cell_measurement_reflns_used 9895
_cell_measurement_temperature 123(2)
_cell_measurement_theta_max 25.06
_cell_measurement_theta_min 2.34
_cell_volume 3128.6(12)
_computing_cell_refinement 'Bruker SAINT'
_computing_data_collection 'Bruker APEX2'
_computing_data_reduction 'Bruker SAINT'
_computing_molecular_graphics 'Bruker SHELXTL'
_computing_publication_material 'Bruker SHELXTL'
_computing_structure_refinement 'SHELXL-97 (Sheldrick, 2008)'
_computing_structure_solution 'SHELXS-97 (Sheldrick, 2008)'
_diffrn_ambient_temperature 293(2)
_diffrn_measured_fraction_theta_full 0.997
_diffrn_measured_fraction_theta_max 0.997
_diffrn_measurement_device_type 'Bruker APEX-II CCD'
_diffrn_measurement_method '\f and \w scans'
_diffrn_radiation_monochromator graphite
_diffrn_radiation_source 'fine-focus sealed tube'
_diffrn_radiation_type MoK\a
_diffrn_radiation_wavelength 0.71073
_diffrn_reflns_av_R_equivalents 0.0647
_diffrn_reflns_av_sigmaI/netI 0.0538
_diffrn_reflns_limit_h_max 12
_diffrn_reflns_limit_h_min -12
_diffrn_reflns_limit_k_max 21
_diffrn_reflns_limit_k_min -21
_diffrn_reflns_limit_l_max 21
_diffrn_reflns_limit_l_min -21
_diffrn_reflns_number 31924
_diffrn_reflns_theta_full 25.13
_diffrn_reflns_theta_max 25.13
_diffrn_reflns_theta_min 2.04
_exptl_absorpt_coefficient_mu 1.652
_exptl_absorpt_correction_type none
_exptl_crystal_colour brown
_exptl_crystal_density_diffrn 1.621
_exptl_crystal_density_method 'not measured'
_exptl_crystal_description prism
_exptl_crystal_F_000 1536
_exptl_crystal_size_max 0.22
_exptl_crystal_size_mid 0.20
_exptl_crystal_size_min 0.18
_refine_diff_density_max 2.832
_refine_diff_density_min -1.477
_refine_diff_density_rms 0.291
_refine_ls_extinction_method none
_refine_ls_goodness_of_fit_ref 2.210
_refine_ls_hydrogen_treatment mixed
_refine_ls_matrix_type full
_refine_ls_number_parameters 361
_refine_ls_number_reflns 5575
_refine_ls_number_restraints 6
_refine_ls_restrained_S_all 2.211
_refine_ls_R_factor_all 0.1450
_refine_ls_R_factor_gt 0.1113
_refine_ls_shift/su_max 0.000
_refine_ls_shift/su_mean 0.000
_refine_ls_structure_factor_coef Fsqd
_refine_ls_weighting_details 'calc w=1/[\s^2^(Fo^2^)+(0.1000P)^2^+0.0000P] where P=(Fo^2^+2Fc^2^)/3'
_refine_ls_weighting_scheme calc
_refine_ls_wR_factor_gt 0.3075
_refine_ls_wR_factor_ref 0.3225
_reflns_number_gt 4265
_reflns_number_total 5575
_reflns_threshold_expression >2sigma(I)
_cod_data_source_file c7nj01941f2.cif
_cod_data_source_block '[Ni(sbPh)2](CdCl4)'
_cod_depositor_comments
;
The following automatic conversions were performed:

'_symmetry_cell_setting' value 'Monoclinic' changed to 'monoclinic'
according to
/home/data/users/saulius/crontab/automatic-downloads/rss-feeds/RSC/lib/dictionaries/cif_core.dic
dictionary named 'cif_core.dic' version 2.4.2 from 2011-04-26.

Automatic conversion script
Id: cif_fix_values 4973 2017-02-22 13:04:09Z antanas 
;
_cod_original_cell_volume 3128.6(11)
_cod_original_sg_symbol_H-M 'P 21/c'
_cod_database_code 7056623

loop_
_symmetry_equiv_pos_as_xyz
'x, y, z'
'-x, y+1/2, -z+1/2'
'-x, -y, -z'
'x, -y-1/2, z-1/2'

loop_
_atom_site_label
_atom_site_type_symbol
_atom_site_fract_x
_atom_site_fract_y
_atom_site_fract_z
_atom_site_U_iso_or_equiv
_atom_site_adp_type
_atom_site_occupancy
_atom_site_symmetry_multiplicity
_atom_site_calc_flag
_atom_site_refinement_flags
Cd1 Cd 0.68552(9) 0.24540(5) 0.45481(6) 0.0315(4) Uani 1 1 d .
Ni1 Ni 0.25767(15) 0.23008(9) 0.13671(10) 0.0288(5) Uani 1 1 d .
Cl4 Cl 0.8273(3) 0.23980(19) 0.3595(2) 0.0413(9) Uani 1 1 d .
N6 N 0.2103(11) 0.3201(5) 0.0580(6) 0.031(2) Uani 1 1 d .
N5 N 0.4369(12) 0.2757(6) 0.1376(6) 0.040(3) Uani 1 1 d .
N4 N 0.3972(10) 0.1495(6) 0.2112(6) 0.038(3) Uani 1 1 d .
H4A H 0.3506 0.1872 0.2210 0.045 Uiso 1 1 calc R
C23 C 0.4384(14) 0.3337(8) 0.0953(9) 0.047(4) Uani 1 1 d .
H23 H 0.5182 0.3582 0.0935 0.057 Uiso 1 1 calc R
C24 C 0.3071(14) 0.3611(9) 0.0486(8) 0.048(4) Uani 1 1 d .
C22 C 0.5557(15) 0.2420(7) 0.1855(9) 0.046(4) Uani 1 1 d .
H22A H 0.5724 0.2629 0.2374 0.055 Uiso 1 1 calc R
H22B H 0.6336 0.2511 0.1632 0.055 Uiso 1 1 calc R
C21 C 0.5274(13) 0.1592(9) 0.1875(9) 0.053(4) Uani 1 1 d .
H21A H 0.5232 0.1373 0.1366 0.063 Uiso 1 1 calc R
H21B H 0.5981 0.1343 0.2242 0.063 Uiso 1 1 calc R
N1 N 0.2176(11) 0.2884(7) 0.2405(8) 0.052(3) Uani 1 1 d .
H1A H 0.2894 0.2667 0.2333 0.063 Uiso 1 1 calc R
C25 C 0.2959(17) 0.4254(9) 0.0039(9) 0.063(5) Uani 1 1 d .
H25 H 0.3712 0.4516 -0.0034 0.075 Uiso 1 1 calc R
Cl1 Cl 0.7582(4) 0.1502(2) 0.5558(2) 0.0613(12) Uani 1 1 d .
Cl3 Cl 0.4481(3) 0.2261(2) 0.3890(2) 0.0497(10) Uani 1 1 d .
Cl2 Cl 0.6887(4) 0.3648(2) 0.5240(2) 0.0560(11) Uani 1 1 d .
C28 C 0.0904(16) 0.3442(9) 0.0270(9) 0.059(5) Uani 1 1 d .
H28 H 0.0189 0.3186 0.0402 0.071 Uiso 1 1 calc R
C14 C 0.3178(18) 0.1399(8) -0.0034(8) 0.051(4) Uani 1 1 d .
H14 H 0.4011 0.1633 0.0057 0.061 Uiso 1 1 calc R
N3 N 0.2346(13) 0.1560(6) 0.0405(7) 0.049(3) Uani 1 1 d .
C15 C 0.3534(13) 0.0723(8) 0.2166(8) 0.040(3) Uani 1 1 d .
C16 C 0.3092(16) 0.0513(8) 0.2843(8) 0.052(4) Uani 1 1 d .
H16 H 0.3015 0.0870 0.3217 0.063 Uiso 1 1 calc R
C20 C 0.3534(17) 0.0229(9) 0.1599(9) 0.058(4) Uani 1 1 d .
H20 H 0.3875 0.0355 0.1166 0.069 Uiso 1 1 calc R
C18 C 0.2708(19) -0.0731(9) 0.2330(12) 0.075(6) Uani 1 1 d .
H18 H 0.2462 -0.1227 0.2390 0.090 Uiso 1 1 calc R
C19 C 0.299(2) -0.0507(10) 0.1678(14) 0.117(10) Uani 1 1 d .
H19 H 0.2832 -0.0830 0.1254 0.140 Uiso 1 1 calc R
C17 C 0.2779(19) -0.0218(10) 0.2940(11) 0.073(5) Uani 1 1 d .
H17 H 0.2613 -0.0379 0.3413 0.087 Uiso 1 1 calc R
C9 C 0.0343(17) 0.1389(10) 0.0829(13) 0.079(6) Uani 1 1 d .
H9 H -0.0489 0.1164 0.0801 0.095 Uiso 1 1 calc R
C27 C 0.0593(17) 0.4030(10) -0.0228(9) 0.058(5) Uani 1 1 d .
H27 H -0.0274 0.4120 -0.0503 0.069 Uiso 1 1 calc R
C26 C 0.1679(16) 0.4494(9) -0.0296(9) 0.056(5) Uani 1 1 d .
H26 H 0.1541 0.4950 -0.0559 0.068 Uiso 1 1 calc R
C2 C 0.3153(13) 0.4052(9) 0.2341(8) 0.044(4) Uani 1 1 d .
H2 H 0.3968 0.3798 0.2426 0.053 Uiso 1 1 calc R
C1 C 0.2027(15) 0.3695(9) 0.2324(8) 0.050(4) Uani 1 1 d .
C6 C 0.0802(15) 0.4015(9) 0.2108(9) 0.057(4) Uani 1 1 d .
H6 H 0.0008 0.3741 0.2010 0.068 Uiso 1 1 calc R
C4 C 0.1885(18) 0.5216(9) 0.2048(9) 0.055(4) Uani 1 1 d .
H4 H 0.1826 0.5728 0.1937 0.067 Uiso 1 1 calc R
C7 C 0.1043(19) 0.2418(10) 0.2621(15) 0.083(7) Uani 1 1 d .
H7A H 0.0589 0.2718 0.2947 0.100 Uiso 1 1 calc R
H7B H 0.1423 0.1982 0.2918 0.100 Uiso 1 1 calc R
C10 C 0.1139(16) 0.1237(11) 0.0261(12) 0.075(6) Uani 1 1 d .
C3 C 0.308(2) 0.4844(10) 0.2225(11) 0.081(6) Uani 1 1 d .
H3 H 0.3868 0.5117 0.2272 0.097 Uiso 1 1 calc R
C5 C 0.085(3) 0.4805(10) 0.2047(13) 0.107(9) Uani 1 1 d .
H5 H 0.0038 0.5057 0.2000 0.128 Uiso 1 1 calc R
C12 C 0.178(2) 0.0563(10) -0.0809(12) 0.082(6) Uani 1 1 d .
H12 H 0.1618 0.0209 -0.1205 0.098 Uiso 1 1 calc R
C8 C 0.0019(18) 0.2155(14) 0.1907(11) 0.086(7) Uani 1 1 d .
H8A H -0.0562 0.1770 0.2046 0.104 Uiso 1 1 calc R
H8B H -0.0528 0.2572 0.1668 0.104 Uiso 1 1 calc R
C13 C 0.286(2) 0.0893(11) -0.0626(12) 0.084(6) Uani 1 1 d .
H13 H 0.3507 0.0791 -0.0913 0.100 Uiso 1 1 calc R
C11 C 0.082(2) 0.0749(12) -0.0390(13) 0.096(7) Uani 1 1 d U
H11 H -0.0046 0.0553 -0.0535 0.115 Uiso 1 1 calc R
N2 N 0.0838(13) 0.1851(7) 0.1380(9) 0.061(4) Uani 1 1 d .

loop_
_atom_site_aniso_label
_atom_site_aniso_U_11
_atom_site_aniso_U_22
_atom_site_aniso_U_33
_atom_site_aniso_U_23
_atom_site_aniso_U_13
_atom_site_aniso_U_12
Cd1 0.0188(5) 0.0427(6) 0.0323(6) 0.0126(4) 0.0034(4) 0.0027(4)
Ni1 0.0217(9) 0.0321(9) 0.0321(10) 0.0027(7) 0.0046(7) -0.0094(7)
Cl4 0.0323(18) 0.052(2) 0.042(2) 0.0080(15) 0.0133(15) 0.0008(15)
N6 0.038(6) 0.028(5) 0.024(6) -0.001(4) -0.005(5) -0.003(5)
N5 0.043(7) 0.047(7) 0.029(7) 0.010(5) 0.007(5) 0.012(6)
N4 0.033(6) 0.032(6) 0.053(8) 0.016(5) 0.019(5) 0.016(5)
C23 0.043(9) 0.040(8) 0.063(11) 0.006(7) 0.019(8) -0.007(7)
C24 0.033(8) 0.058(10) 0.045(10) 0.012(7) -0.010(7) 0.016(7)
C22 0.038(8) 0.044(8) 0.046(9) 0.012(7) -0.011(7) -0.006(7)
C21 0.025(8) 0.058(10) 0.067(11) 0.019(8) -0.008(7) -0.005(7)
N1 0.029(7) 0.061(8) 0.071(9) 0.010(7) 0.020(6) 0.006(6)
C25 0.064(11) 0.050(9) 0.065(12) 0.012(8) -0.010(9) -0.025(8)
Cl1 0.057(3) 0.064(3) 0.064(3) 0.028(2) 0.016(2) 0.016(2)
Cl3 0.0248(18) 0.078(3) 0.045(2) -0.0211(18) 0.0032(15) -0.0029(17)
Cl2 0.052(2) 0.070(3) 0.048(2) -0.0143(19) 0.0159(18) -0.017(2)
C28 0.051(10) 0.073(11) 0.058(11) 0.029(9) 0.023(8) 0.038(9)
C14 0.074(12) 0.040(8) 0.034(9) -0.001(7) 0.000(8) 0.000(8)
N3 0.062(9) 0.032(6) 0.043(8) 0.006(5) -0.013(7) -0.018(6)
C15 0.032(8) 0.049(8) 0.038(9) -0.004(7) 0.000(6) 0.005(6)
C16 0.078(12) 0.052(9) 0.030(9) 0.005(7) 0.019(8) -0.015(8)
C20 0.080(12) 0.051(10) 0.043(10) 0.008(7) 0.014(8) 0.003(9)
C18 0.095(15) 0.046(10) 0.103(17) 0.032(11) 0.063(13) 0.000(10)
C19 0.16(2) 0.030(10) 0.12(2) -0.026(11) -0.051(18) -0.002(12)
C17 0.105(15) 0.062(11) 0.063(13) -0.006(9) 0.047(11) 0.017(11)
C9 0.044(11) 0.065(12) 0.114(18) 0.015(12) -0.016(11) -0.028(9)
C27 0.055(10) 0.091(13) 0.030(9) 0.014(8) 0.016(7) 0.029(10)
C26 0.062(11) 0.051(9) 0.054(11) 0.031(8) 0.008(8) 0.032(8)
C2 0.020(7) 0.069(10) 0.044(10) 0.004(7) 0.008(6) -0.001(7)
C1 0.048(9) 0.064(10) 0.039(9) 0.005(7) 0.013(7) 0.012(8)
C6 0.044(9) 0.057(10) 0.066(12) -0.009(8) 0.003(8) 0.007(8)
C4 0.059(11) 0.045(9) 0.057(11) -0.001(8) 0.001(9) 0.010(9)
C7 0.052(12) 0.075(13) 0.14(2) 0.038(12) 0.048(13) -0.002(9)
C10 0.035(9) 0.087(14) 0.094(15) -0.028(11) -0.007(10) -0.027(9)
C3 0.110(17) 0.069(13) 0.074(15) -0.031(10) 0.042(13) -0.032(12)
C5 0.17(2) 0.042(11) 0.13(2) 0.006(11) 0.095(19) 0.043(14)
C12 0.108(17) 0.067(12) 0.075(14) -0.036(10) 0.027(12) -0.039(12)
C8 0.034(10) 0.17(2) 0.063(13) -0.003(13) 0.024(9) -0.022(12)
C13 0.097(16) 0.070(13) 0.090(16) -0.029(11) 0.032(12) -0.003(12)
C11 0.092(10) 0.083(9) 0.105(10) -0.023(8) 0.003(8) -0.019(8)
N2 0.042(8) 0.050(8) 0.089(11) 0.028(8) 0.006(8) 0.002(7)

loop_
_atom_type_symbol
_atom_type_description
_atom_type_scat_dispersion_real
_atom_type_scat_dispersion_imag
_atom_type_scat_source
C C 0.0033 0.0016 'International Tables Vol C Tables 4.2.6.8 and 6.1.1.4'
H H 0.0000 0.0000 'International Tables Vol C Tables 4.2.6.8 and 6.1.1.4'
N N 0.0061 0.0033 'International Tables Vol C Tables 4.2.6.8 and 6.1.1.4'
Cl Cl 0.1484 0.1585 'International Tables Vol C Tables 4.2.6.8 and 6.1.1.4'
Ni Ni 0.3393 1.1124 'International Tables Vol C Tables 4.2.6.8 and 6.1.1.4'
Cd Cd -0.8075 1.2024 'International Tables Vol C Tables 4.2.6.8 and 6.1.1.4'

loop_
_geom_angle_atom_site_label_1
_geom_angle_atom_site_label_2
_geom_angle_atom_site_label_3
_geom_angle
Cl4 Cd1 Cl2 115.57(12)
Cl4 Cd1 Cl1 109.78(13)
Cl2 Cd1 Cl1 105.45(15)
Cl4 Cd1 Cl3 109.48(13)
Cl2 Cd1 Cl3 105.29(13)
Cl1 Cd1 Cl3 111.17(15)
N2 Ni1 N5 178.9(5)
N2 Ni1 N6 103.6(5)
N5 Ni1 N6 77.3(4)
N2 Ni1 N3 78.8(6)
N5 Ni1 N3 101.9(5)
N6 Ni1 N3 88.4(4)
N2 Ni1 N1 81.8(6)
N5 Ni1 N1 97.5(5)
N6 Ni1 N1 97.6(4)
N3 Ni1 N1 160.5(5)
N2 Ni1 N4 101.5(4)
N5 Ni1 N4 77.7(4)
N6 Ni1 N4 154.4(4)
N3 Ni1 N4 91.3(4)
N1 Ni1 N4 91.1(4)
C24 N6 C28 116.4(12)
C24 N6 Ni1 116.5(9)
C28 N6 Ni1 126.3(10)
C23 N5 C22 124.2(13)
C23 N5 Ni1 116.5(10)
C22 N5 Ni1 119.2(9)
C15 N4 C21 115.7(10)
C15 N4 Ni1 118.5(8)
C21 N4 Ni1 104.9(7)
N5 C23 C24 117.8(13)
N6 C24 C25 125.3(13)
N6 C24 C23 111.8(12)
C25 C24 C23 122.8(14)
N5 C22 C21 106.0(11)
N4 C21 C22 108.0(13)
C1 N1 C7 119.4(12)
C1 N1 Ni1 114.6(9)
C7 N1 Ni1 103.4(12)
C26 C25 C24 117.3(15)
N6 C28 C27 126.6(16)
N3 C14 C13 121.5(17)
C14 N3 C10 119.0(15)
C14 N3 Ni1 129.7(10)
C10 N3 Ni1 111.3(12)
C20 C15 C16 120.7(14)
C20 C15 N4 121.7(14)
C16 C15 N4 117.6(12)
C17 C16 C15 119.0(14)
C15 C20 C19 117.8(17)
C19 C18 C17 119.5(17)
C18 C19 C20 121.5(18)
C16 C17 C18 120.2(16)
N2 C9 C10 117.0(16)
C28 C27 C26 115.1(15)
C25 C26 C27 118.2(13)
C1 C2 C3 117.1(15)
C2 C1 C6 124.0(16)
C2 C1 N1 113.9(13)
C6 C1 N1 121.0(14)
C1 C6 C5 113.3(18)
C5 C4 C3 114.7(18)
N1 C7 C8 112.4(17)
N3 C10 C11 117.8(19)
N3 C10 C9 114.7(16)
C11 C10 C9 127.3(17)
C4 C3 C2 122.2(17)
C4 C5 C6 128(2)
C13 C12 C11 116.3(18)
N2 C8 C7 104.5(15)
C12 C13 C14 125(2)
C12 C11 C10 120.3(19)
C9 N2 C8 121.5(16)
C9 N2 Ni1 117.8(13)
C8 N2 Ni1 119.6(12)

loop_
_geom_bond_atom_site_label_1
_geom_bond_atom_site_label_2
_geom_bond_distance
Cd1 Cl4 2.438(4)
Cd1 Cl2 2.446(4)
Cd1 Cl1 2.457(4)
Cd1 Cl3 2.482(3)
Ni1 N2 1.950(13)
Ni1 N5 1.997(12)
Ni1 N6 2.107(10)
Ni1 N3 2.122(13)
Ni1 N1 2.215(13)
Ni1 N4 2.241(10)
N6 C24 1.267(17)
N6 C28 1.304(17)
N5 C23 1.275(17)
N5 C22 1.454(17)
N4 C15 1.453(17)
N4 C21 1.483(16)
C23 C24 1.500(18)
C24 C25 1.38(2)
C22 C21 1.501(18)
N1 C1 1.455(19)
N1 C7 1.533(19)
C25 C26 1.38(2)
C28 C27 1.36(2)
C14 N3 1.293(19)
C14 C13 1.37(2)
N3 C10 1.335(18)
C15 C20 1.33(2)
C15 C16 1.411(19)
C16 C17 1.36(2)
C20 C19 1.44(2)
C18 C19 1.30(3)
C18 C17 1.40(2)
C9 N2 1.29(2)
C9 C10 1.44(3)
C27 C26 1.41(2)
C2 C1 1.306(19)
C2 C3 1.42(2)
C1 C6 1.353(19)
C6 C5 1.41(2)
C4 C5 1.28(3)
C4 C3 1.36(2)
C7 C8 1.53(3)
C10 C11 1.42(3)
C12 C13 1.23(2)
C12 C11 1.39(3)
C8 N2 1.48(2)
